data_9013645
loop_
_publ_author_name
'Popovic, J.'
'Tkalcec, E.'
'Grzeta, B.'
'Kurajica, S.'
'Rakvin, B.'

_publ_section_title
;
 Inverse spinel structure of Co-doped gahnite
 Note: Sample S3, inversion parameter = .054, (Zn.88Co.12)Al2O4
;
_journal_name_full 'American Mineralogists'
_journal_page_first 771
_journal_page_last 776
_journal_paper_doi 10.2138/am.2009.3173
_journal_volume 94
_journal_year 2009
_chemical_formula_sum 'Al2 Co0.12 O4 Zn0.88'
_chemical_name_mineral Gahnite
_space_group_IT_number 227
_symmetry_space_group_name_Hall '-F 4vw 2vw 3'
_symmetry_space_group_name_H-M 'F d -3 m :2'
_cell_angle_alpha 90
_cell_angle_beta 90
_cell_angle_gamma 90
_cell_length_a 8.0897
_cell_length_b 8.0897
_cell_length_c 8.0897
_cell_formula_units_Z 8
_cell_volume 529.416
_database_code_amcsd 0004942
_exptl_crystal_density_diffrn 4.581
_cod_original_sg_symbol_H-M 'F d 3 m'
_cod_original_formula_sum 'Zn.88 Co.12 Al2 O4'
_cod_database_code 9013645

loop_
_space_group_symop_operation_xyz
x,y,z
x,1/2+y,1/2+z
1/2+x,y,1/2+z
1/2+x,1/2+y,z
3/4+z,1/2-x,1/4+y
3/4+z,-x,3/4+y
1/4+z,1/2-x,3/4+y
1/4+z,-x,1/4+y
3/4-y,1/2+z,1/4-x
3/4-y,+z,3/4-x
1/4-y,1/2+z,3/4-x
1/4-y,+z,1/4-x
3/4+x,1/2-y,1/4+z
3/4+x,-y,3/4+z
1/4+x,1/2-y,3/4+z
1/4+x,-y,1/4+z
3/4-z,1/2+x,1/4-y
3/4-z,+x,3/4-y
1/4-z,1/2+x,3/4-y
1/4-z,+x,1/4-y
3/4+y,1/2-z,1/4+x
3/4+y,-z,3/4+x
1/4+y,1/2-z,3/4+x
1/4+y,-z,1/4+x
3/4-x,1/2+y,1/4-z
3/4-x,+y,3/4-z
1/4-x,1/2+y,3/4-z
1/4-x,+y,1/4-z
1/2+x,3/4-z,1/4-y
1/2+x,1/4-z,3/4-y
+x,3/4-z,3/4-y
+x,1/4-z,1/4-y
1/2-z,3/4+y,1/4+x
1/2-z,1/4+y,3/4+x
-z,3/4+y,3/4+x
-z,1/4+y,1/4+x
1/2+y,3/4-x,1/4-z
1/2+y,1/4-x,3/4-z
+y,3/4-x,3/4-z
+y,1/4-x,1/4-z
1/2-x,3/4+z,1/4+y
1/2-x,1/4+z,3/4+y
-x,3/4+z,3/4+y
-x,1/4+z,1/4+y
1/2+z,3/4-y,1/4-x
1/2+z,1/4-y,3/4-x
+z,3/4-y,3/4-x
+z,1/4-y,1/4-x
1/2-y,3/4+x,1/4+z
1/2-y,1/4+x,3/4+z
-y,3/4+x,3/4+z
-y,1/4+x,1/4+z
x,1/2+z,1/2+y
x,+z,+y
1/2+x,1/2+z,+y
1/2+x,+z,1/2+y
-z,1/2-y,1/2-x
-z,-y,-x
1/2-z,1/2-y,-x
1/2-z,-y,1/2-x
y,1/2+x,1/2+z
y,+x,+z
1/2+y,1/2+x,+z
1/2+y,+x,1/2+z
-x,1/2-z,1/2-y
-x,-z,-y
1/2-x,1/2-z,-y
1/2-x,-z,1/2-y
z,1/2+y,1/2+x
z,+y,+x
1/2+z,1/2+y,+x
1/2+z,+y,1/2+x
-y,1/2-x,1/2-z
-y,-x,-z
1/2-y,1/2-x,-z
1/2-y,-x,1/2-z
3/4+z,1/4+x,1/2-y
3/4+z,3/4+x,-y
1/4+z,1/4+x,-y
1/4+z,3/4+x,1/2-y
3/4-y,1/4-z,1/2+x
3/4-y,3/4-z,+x
1/4-y,1/4-z,+x
1/4-y,3/4-z,1/2+x
3/4+x,1/4+y,1/2-z
3/4+x,3/4+y,-z
1/4+x,1/4+y,-z
1/4+x,3/4+y,1/2-z
3/4-z,1/4-x,1/2+y
3/4-z,3/4-x,+y
1/4-z,1/4-x,+y
1/4-z,3/4-x,1/2+y
3/4+y,1/4+z,1/2-x
3/4+y,3/4+z,-x
1/4+y,1/4+z,-x
1/4+y,3/4+z,1/2-x
3/4-x,1/4-y,1/2+z
3/4-x,3/4-y,+z
1/4-x,1/4-y,+z
1/4-x,3/4-y,1/2+z
-z,3/4+x,3/4+y
-z,1/4+x,1/4+y
1/2-z,3/4+x,1/4+y
1/2-z,1/4+x,3/4+y
y,3/4-z,3/4-x
y,1/4-z,1/4-x
1/2+y,3/4-z,1/4-x
1/2+y,1/4-z,3/4-x
-x,3/4+y,3/4+z
-x,1/4+y,1/4+z
1/2-x,3/4+y,1/4+z
1/2-x,1/4+y,3/4+z
z,3/4-x,3/4-y
z,1/4-x,1/4-y
1/2+z,3/4-x,1/4-y
1/2+z,1/4-x,3/4-y
-y,3/4+z,3/4+x
-y,1/4+z,1/4+x
1/2-y,3/4+z,1/4+x
1/2-y,1/4+z,3/4+x
x,3/4-y,3/4-z
x,1/4-y,1/4-z
1/2+x,3/4-y,1/4-z
1/2+x,1/4-y,3/4-z
1/4-x,1/2+z,3/4-y
1/4-x,+z,1/4-y
3/4-x,1/2+z,1/4-y
3/4-x,+z,3/4-y
1/4+z,1/2-y,3/4+x
1/4+z,-y,1/4+x
3/4+z,1/2-y,1/4+x
3/4+z,-y,3/4+x
1/4-y,1/2+x,3/4-z
1/4-y,+x,1/4-z
3/4-y,1/2+x,1/4-z
3/4-y,+x,3/4-z
1/4+x,1/2-z,3/4+y
1/4+x,-z,1/4+y
3/4+x,1/2-z,1/4+y
3/4+x,-z,3/4+y
1/4-z,1/2+y,3/4-x
1/4-z,+y,1/4-x
3/4-z,1/2+y,1/4-x
3/4-z,+y,3/4-x
1/4+y,1/2-x,3/4+z
1/4+y,-x,1/4+z
3/4+y,1/2-x,1/4+z
3/4+y,-x,3/4+z
3/4-x,3/4-z,y
3/4-x,1/4-z,1/2+y
1/4-x,3/4-z,1/2+y
1/4-x,1/4-z,y
3/4+z,3/4+y,-x
3/4+z,1/4+y,1/2-x
1/4+z,3/4+y,1/2-x
1/4+z,1/4+y,-x
3/4-y,3/4-x,z
3/4-y,1/4-x,1/2+z
1/4-y,3/4-x,1/2+z
1/4-y,1/4-x,z
3/4+x,3/4+z,-y
3/4+x,1/4+z,1/2-y
1/4+x,3/4+z,1/2-y
1/4+x,1/4+z,-y
3/4-z,3/4-y,x
3/4-z,1/4-y,1/2+x
1/4-z,3/4-y,1/2+x
1/4-z,1/4-y,x
3/4+y,3/4+x,-z
3/4+y,1/4+x,1/2-z
1/4+y,3/4+x,1/2-z
1/4+y,1/4+x,-z
-z,-x,-y
-z,1/2-x,1/2-y
1/2-z,-x,1/2-y
1/2-z,1/2-x,-y
y,z,x
y,1/2+z,1/2+x
1/2+y,z,1/2+x
1/2+y,1/2+z,x
-x,-y,-z
-x,1/2-y,1/2-z
1/2-x,-y,1/2-z
1/2-x,1/2-y,-z
z,x,y
z,1/2+x,1/2+y
1/2+z,x,1/2+y
1/2+z,1/2+x,y
-y,-z,-x
-y,1/2-z,1/2-x
1/2-y,-z,1/2-x
1/2-y,1/2-z,-x

loop_
_atom_site_label
_atom_site_fract_x
_atom_site_fract_y
_atom_site_fract_z
_atom_site_occupancy
_atom_site_U_iso_or_equiv
ZnT 0.12500 0.12500 0.12500 0.88000 0.01140
CoT 0.12500 0.12500 0.12500 0.06500 0.01140
AlT 0.12500 0.12500 0.12500 0.05500 0.01140
AlM 0.50000 0.50000 0.50000 0.97250 0.00557
CoM 0.50000 0.50000 0.50000 0.02750 0.00557
O 0.26340 0.26340 0.26340 1.00000 0.00545

loop_
_cod_related_entry_id
_cod_related_entry_database
_cod_related_entry_code
1 AMCSD 0004942
